data_1508666
loop_
_publ_author_name
'Chen, Feng'
'Shen, Tao'
'Cui, Yuxin'
'Jiao, Ning'

_publ_section_title
;
 2,4- vs 3,4-disubsituted pyrrole synthesis switched by copper and nickel
 catalysts.
;
_journal_issue 18
_journal_name_full 'Organic letters'
_journal_page_first 4926
_journal_page_last 4929
_journal_paper_doi 10.1021/ol302270z
_journal_volume 14
_journal_year 2012
_chemical_formula_sum 'C17 H15 N O'
_chemical_formula_weight 249.30
_chemical_name_systematic
; 
 ? 
;
_space_group_IT_number 14
_symmetry_cell_setting monoclinic
_symmetry_space_group_name_Hall '-P 2yn'
_symmetry_space_group_name_H-M 'P 1 21/n 1'
_atom_sites_solution_hydrogens geom
_atom_sites_solution_primary direct
_atom_sites_solution_secondary difmap
_audit_creation_method SHELXL-97
_cell_angle_alpha 90.00
_cell_angle_beta 90.804(3)
_cell_angle_gamma 90.00
_cell_formula_units_Z 4
_cell_length_a 5.7984(6)
_cell_length_b 8.1094(8)
_cell_length_c 27.979(3)
_cell_measurement_temperature 296(2)
_cell_volume 1315.5(2)
_computing_structure_refinement 'SHELXL-97 (Sheldrick, 2008)'
_computing_structure_solution 'SHELXS-97 (Sheldrick, 2008)'
_diffrn_ambient_temperature 296(2)
_diffrn_measured_fraction_theta_full 0.998
_diffrn_measured_fraction_theta_max 0.998
_diffrn_radiation_monochromator graphite
_diffrn_radiation_source 'fine-focus sealed tube'
_diffrn_radiation_type MoK\a
_diffrn_radiation_wavelength 0.71073
_diffrn_reflns_av_R_equivalents 0.0309
_diffrn_reflns_av_sigmaI/netI 0.0203
_diffrn_reflns_limit_h_max 6
_diffrn_reflns_limit_h_min -6
_diffrn_reflns_limit_k_max 8
_diffrn_reflns_limit_k_min -9
_diffrn_reflns_limit_l_max 33
_diffrn_reflns_limit_l_min -33
_diffrn_reflns_number 14729
_diffrn_reflns_theta_full 25.01
_diffrn_reflns_theta_max 25.01
_diffrn_reflns_theta_min 1.46
_exptl_absorpt_coefficient_mu 0.078
_exptl_absorpt_correction_T_max 0.9830
_exptl_absorpt_correction_T_min 0.9657
_exptl_absorpt_correction_type multi-scan
_exptl_crystal_colour colorless
_exptl_crystal_density_diffrn 1.259
_exptl_crystal_density_method 'not measured'
_exptl_crystal_description block
_exptl_crystal_F_000 528
_exptl_crystal_size_max 0.45
_exptl_crystal_size_mid 0.36
_exptl_crystal_size_min 0.22
_refine_diff_density_max 0.112
_refine_diff_density_min -0.181
_refine_diff_density_rms 0.028
_refine_ls_extinction_method none
_refine_ls_goodness_of_fit_ref 1.030
_refine_ls_hydrogen_treatment constr
_refine_ls_matrix_type full
_refine_ls_number_parameters 172
_refine_ls_number_reflns 2304
_refine_ls_number_restraints 0
_refine_ls_restrained_S_all 1.030
_refine_ls_R_factor_all 0.0552
_refine_ls_R_factor_gt 0.0383
_refine_ls_shift/su_max 0.000
_refine_ls_shift/su_mean 0.000
_refine_ls_structure_factor_coef Fsqd
_refine_ls_weighting_details 'calc w=1/[\s^2^(Fo^2^)+(0.0414P)^2^+0.3177P] where P=(Fo^2^+2Fc^2^)/3'
_refine_ls_weighting_scheme calc
_refine_ls_wR_factor_gt 0.0887
_refine_ls_wR_factor_ref 0.1040
_reflns_number_gt 1755
_reflns_number_total 2304
_reflns_threshold_expression >2sigma(I)
_cod_data_source_file ol302270z_si_002.cif
_cod_data_source_block z
_cod_depositor_comments
;
The following automatic conversions were performed:

'_symmetry_cell_setting' value 'Monoclinic' changed to 'monoclinic'
according to /home/saulius/struct/CIF-dictionaries/cif_core.dic
dictionary named 'cif_core.dic' version 2.4.2 from 2011-04-26.

Automatic conversion script
Id: cif_fix_values 1891 2012-01-12 08:04:46Z andrius 
;
_cod_original_sg_symbol_H-M P2(1)/n
_cod_database_code 1508666

loop_
_symmetry_equiv_pos_as_xyz
'x, y, z'
'-x+1/2, y+1/2, -z+1/2'
'-x, -y, -z'
'x-1/2, -y-1/2, z-1/2'

loop_
_atom_site_label
_atom_site_type_symbol
_atom_site_fract_x
_atom_site_fract_y
_atom_site_fract_z
_atom_site_U_iso_or_equiv
_atom_site_adp_type
_atom_site_occupancy
_atom_site_symmetry_multiplicity
_atom_site_calc_flag
_atom_site_refinement_flags
O1 O 0.9024(2) 1.16131(16) 0.41284(4) 0.0706(4) Uani 1 1 d .
N1 N 0.2400(2) 0.99019(17) 0.23332(5) 0.0543(4) Uani 1 1 d .
H1B H 0.1902 0.9269 0.2556 0.065 Uiso 1 1 calc R
C1 C 0.0135(3) 1.1172(3) 0.09060(7) 0.0683(5) Uani 1 1 d .
H1A H -0.0892 1.0487 0.1064 0.082 Uiso 1 1 calc R
C2 C -0.0347(4) 1.1644(3) 0.04430(7) 0.0837(6) Uani 1 1 d .
H2A H -0.1682 1.1267 0.0291 0.100 Uiso 1 1 calc R
C3 C 0.1121(4) 1.2666(3) 0.02036(7) 0.0828(6) Uani 1 1 d .
H3A H 0.0790 1.2991 -0.0109 0.099 Uiso 1 1 calc R
C4 C 0.3083(4) 1.3198(3) 0.04323(7) 0.0775(6) Uani 1 1 d .
H4A H 0.4092 1.3893 0.0273 0.093 Uiso 1 1 calc R
C5 C 0.3587(3) 1.2720(2) 0.08958(6) 0.0622(5) Uani 1 1 d .
H5A H 0.4935 1.3094 0.1044 0.075 Uiso 1 1 calc R
C6 C 0.2123(3) 1.16976(19) 0.11422(6) 0.0494(4) Uani 1 1 d .
C7 C 0.1392(3) 1.0074(2) 0.18955(6) 0.0562(4) Uani 1 1 d .
H7A H 0.0069 0.9530 0.1790 0.067 Uiso 1 1 calc R
C8 C 0.2642(3) 1.11774(19) 0.16356(5) 0.0467(4) Uani 1 1 d .
C9 C 0.4504(3) 1.16707(18) 0.19388(5) 0.0478(4) Uani 1 1 d .
H9A H 0.5661 1.2410 0.1858 0.057 Uiso 1 1 calc R
C10 C 0.4319(3) 1.08776(18) 0.23707(5) 0.0444(4) Uani 1 1 d .
C11 C 0.5664(3) 1.09924(18) 0.28157(5) 0.0444(4) Uani 1 1 d .
C12 C 0.7669(3) 1.1919(2) 0.28452(6) 0.0522(4) Uani 1 1 d .
H12A H 0.8242 1.2395 0.2569 0.063 Uiso 1 1 calc R
C13 C 0.8844(3) 1.2157(2) 0.32737(6) 0.0551(4) Uani 1 1 d .
H13A H 1.0171 1.2801 0.3283 0.066 Uiso 1 1 calc R
C14 C 0.8046(3) 1.1440(2) 0.36846(6) 0.0526(4) Uani 1 1 d .
C15 C 0.6105(3) 1.0461(2) 0.36608(6) 0.0646(5) Uani 1 1 d .
H15A H 0.5587 0.9936 0.3935 0.077 Uiso 1 1 calc R
C16 C 0.4931(3) 1.0255(2) 0.32348(6) 0.0603(5) Uani 1 1 d .
H16A H 0.3611 0.9604 0.3227 0.072 Uiso 1 1 calc R
C17 C 1.0815(4) 1.2776(3) 0.41882(7) 0.0850(7) Uani 1 1 d .
H17A H 1.1344 1.2768 0.4515 0.128 Uiso 1 1 calc R
H17B H 1.0250 1.3855 0.4108 0.128 Uiso 1 1 calc R
H17C H 1.2068 1.2496 0.3983 0.128 Uiso 1 1 calc R

loop_
_atom_site_aniso_label
_atom_site_aniso_U_11
_atom_site_aniso_U_22
_atom_site_aniso_U_33
_atom_site_aniso_U_23
_atom_site_aniso_U_13
_atom_site_aniso_U_12
O1 0.0846(9) 0.0734(9) 0.0534(7) 0.0078(6) -0.0147(6) -0.0201(7)
N1 0.0545(8) 0.0559(8) 0.0526(8) 0.0071(6) 0.0029(6) -0.0110(7)
C1 0.0670(11) 0.0768(13) 0.0609(12) 0.0037(10) -0.0093(9) -0.0055(10)
C2 0.0861(14) 0.1015(17) 0.0629(13) -0.0012(12) -0.0203(11) 0.0005(13)
C3 0.1066(17) 0.0913(16) 0.0502(11) 0.0038(11) -0.0092(12) 0.0127(14)
C4 0.0970(15) 0.0797(14) 0.0562(12) 0.0093(10) 0.0086(11) -0.0010(12)
C5 0.0699(11) 0.0623(11) 0.0543(10) 0.0015(9) 0.0006(9) -0.0027(9)
C6 0.0549(9) 0.0441(9) 0.0493(9) -0.0045(7) 0.0002(7) 0.0084(7)
C7 0.0526(9) 0.0606(11) 0.0551(10) 0.0019(8) -0.0058(8) -0.0080(8)
C8 0.0489(9) 0.0413(8) 0.0500(9) -0.0027(7) 0.0021(7) 0.0035(7)
C9 0.0511(9) 0.0404(8) 0.0519(9) 0.0015(7) 0.0009(7) -0.0020(7)
C10 0.0449(8) 0.0381(8) 0.0503(9) -0.0015(7) 0.0032(7) 0.0010(6)
C11 0.0484(8) 0.0363(8) 0.0488(9) -0.0004(7) 0.0033(7) 0.0028(7)
C12 0.0503(9) 0.0582(10) 0.0484(9) 0.0063(8) 0.0062(7) -0.0032(8)
C13 0.0494(9) 0.0579(10) 0.0578(10) 0.0033(8) -0.0014(8) -0.0085(8)
C14 0.0628(10) 0.0462(9) 0.0487(9) 0.0027(7) -0.0058(8) -0.0003(8)
C15 0.0795(12) 0.0624(11) 0.0517(10) 0.0138(8) -0.0029(9) -0.0195(10)
C16 0.0644(11) 0.0574(10) 0.0589(11) 0.0077(8) -0.0025(8) -0.0190(9)
C17 0.0882(15) 0.0988(16) 0.0675(13) -0.0006(11) -0.0196(11) -0.0285(13)

loop_
_atom_type_symbol
_atom_type_description
_atom_type_scat_dispersion_real
_atom_type_scat_dispersion_imag
_atom_type_scat_source
C C 0.0033 0.0016 'International Tables Vol C Tables 4.2.6.8 and 6.1.1.4'
H H 0.0000 0.0000 'International Tables Vol C Tables 4.2.6.8 and 6.1.1.4'
N N 0.0061 0.0033 'International Tables Vol C Tables 4.2.6.8 and 6.1.1.4'
O O 0.0106 0.0060 'International Tables Vol C Tables 4.2.6.8 and 6.1.1.4'

loop_
_geom_angle_atom_site_label_1
_geom_angle_atom_site_label_2
_geom_angle_atom_site_label_3
_geom_angle
C14 O1 C17 118.17(14)
C7 N1 C10 110.45(13)
C7 N1 H1B 124.8
C10 N1 H1B 124.8
C2 C1 C6 121.26(19)
C2 C1 H1A 119.4
C6 C1 H1A 119.4
C3 C2 C1 120.7(2)
C3 C2 H2A 119.7
C1 C2 H2A 119.7
C4 C3 C2 118.7(2)
C4 C3 H3A 120.6
C2 C3 H3A 120.6
C3 C4 C5 121.0(2)
C3 C4 H4A 119.5
C5 C4 H4A 119.5
C6 C5 C4 120.98(18)
C6 C5 H5A 119.5
C4 C5 H5A 119.5
C5 C6 C1 117.39(16)
C5 C6 C8 121.52(15)
C1 C6 C8 121.09(16)
N1 C7 C8 108.82(14)
N1 C7 H7A 125.6
C8 C7 H7A 125.6
C7 C8 C9 105.69(14)
C7 C8 C6 125.75(14)
C9 C8 C6 128.56(15)
C10 C9 C8 108.97(14)
C10 C9 H9A 125.5
C8 C9 H9A 125.5
N1 C10 C9 106.05(13)
N1 C10 C11 121.70(13)
C9 C10 C11 132.17(14)
C12 C11 C16 116.73(14)
C12 C11 C10 121.46(14)
C16 C11 C10 121.72(14)
C13 C12 C11 121.97(15)
C13 C12 H12A 119.0
C11 C12 H12A 119.0
C14 C13 C12 119.88(15)
C14 C13 H13A 120.1
C12 C13 H13A 120.1
O1 C14 C13 125.25(15)
O1 C14 C15 115.57(15)
C13 C14 C15 119.18(15)
C16 C15 C14 120.38(16)
C16 C15 H15A 119.8
C14 C15 H15A 119.8
C15 C16 C11 121.78(16)
C15 C16 H16A 119.1
C11 C16 H16A 119.1
O1 C17 H17A 109.5
O1 C17 H17B 109.5
H17A C17 H17B 109.5
O1 C17 H17C 109.5
H17A C17 H17C 109.5
H17B C17 H17C 109.5

loop_
_geom_bond_atom_site_label_1
_geom_bond_atom_site_label_2
_geom_bond_distance
O1 C14 1.3652(19)
O1 C17 1.411(2)
N1 C7 1.357(2)
N1 C10 1.3682(19)
N1 H1B 0.8600
C1 C2 1.376(3)
C1 C6 1.388(2)
C1 H1A 0.9300
C2 C3 1.369(3)
C2 H2A 0.9300
C3 C4 1.368(3)
C3 H3A 0.9300
C4 C5 1.381(2)
C4 H4A 0.9300
C5 C6 1.378(2)
C5 H5A 0.9300
C6 C8 1.470(2)
C7 C8 1.367(2)
C7 H7A 0.9300
C8 C9 1.421(2)
C9 C10 1.375(2)
C9 H9A 0.9300
C10 C11 1.463(2)
C11 C12 1.386(2)
C11 C16 1.388(2)
C12 C13 1.384(2)
C12 H12A 0.9300
C13 C14 1.374(2)
C13 H13A 0.9300
C14 C15 1.378(2)
C15 C16 1.374(2)
C15 H15A 0.9300
C16 H16A 0.9300
C17 H17A 0.9600
C17 H17B 0.9600
C17 H17C 0.9600

loop_
_geom_torsion_atom_site_label_1
_geom_torsion_atom_site_label_2
_geom_torsion_atom_site_label_3
_geom_torsion_atom_site_label_4
_geom_torsion
C6 C1 C2 C3 -0.7(3)
C1 C2 C3 C4 0.4(3)
C2 C3 C4 C5 0.1(3)
C3 C4 C5 C6 -0.3(3)
C4 C5 C6 C1 0.0(3)
C4 C5 C6 C8 179.91(16)
C2 C1 C6 C5 0.4(3)
C2 C1 C6 C8 -179.45(17)
C10 N1 C7 C8 -0.09(19)
N1 C7 C8 C9 0.49(18)
N1 C7 C8 C6 179.77(14)
C5 C6 C8 C7 -174.79(16)
C1 C6 C8 C7 5.1(2)
C5 C6 C8 C9 4.3(2)
C1 C6 C8 C9 -175.81(16)
C7 C8 C9 C10 -0.71(18)
C6 C8 C9 C10 -179.97(14)
C7 N1 C10 C9 -0.36(18)
C7 N1 C10 C11 176.76(14)
C8 C9 C10 N1 0.66(17)
C8 C9 C10 C11 -176.03(15)
N1 C10 C11 C12 176.80(14)
C9 C10 C11 C12 -6.9(3)
N1 C10 C11 C16 -6.8(2)
C9 C10 C11 C16 169.49(17)
C16 C11 C12 C13 -2.5(2)
C10 C11 C12 C13 174.12(15)
C11 C12 C13 C14 1.1(3)
C17 O1 C14 C13 8.6(3)
C17 O1 C14 C15 -171.38(17)
C12 C13 C14 O1 -178.55(15)
C12 C13 C14 C15 1.4(3)
O1 C14 C15 C16 177.47(16)
C13 C14 C15 C16 -2.5(3)
C14 C15 C16 C11 1.1(3)
C12 C11 C16 C15 1.4(3)
C10 C11 C16 C15 -175.21(16)

loop_
_cod_related_entry_id
_cod_related_entry_code
_cod_related_entry_database
1 9543594 ChemSpider
